data_7705959
loop_
_publ_author_name
'Kong, Ming'
'Feng, Xin'
'Wang, Jia'
'Zhang, Yi-Quan'
'Song, You'

_publ_section_title
;
 Tuning magnetic anisotropy via terminal ligands along the DyDy
 orientation in novel centrosymmetric [Dy<sub>2</sub>] single molecule
 magnets.
;
_journal_issue 2
_journal_name_full 'Dalton transactions (Cambridge, England : 2003)'
_journal_page_first 568
_journal_page_last 577
_journal_paper_doi 10.1039/d0dt03854g
_journal_volume 50
_journal_year 2021
_chemical_formula_moiety 'C54 H58 Dy2 O26, 4(C2 H3 N)'
_chemical_formula_sum 'C62 H70 Dy2 N4 O26'
_chemical_formula_weight 1612.22
_space_group_crystal_system monoclinic
_space_group_IT_number 14
_space_group_name_Hall '-P 2yn'
_space_group_name_H-M_alt 'P 1 21/n 1'
_atom_sites_solution_hydrogens mixed
_atom_sites_solution_primary iterative
_audit_creation_date 2020-07-26
_audit_creation_method
;
Olex2 1.2
(compiled 2018.05.29 svn.r3508 for OlexSys, GUI svn.r5506)
;
_audit_update_record
;
2020-08-17 deposited with the CCDC.	2020-12-07 downloaded from the CCDC.
;
_cell_angle_alpha 90
_cell_angle_beta 93.736(2)
_cell_angle_gamma 90
_cell_formula_units_Z 2
_cell_length_a 10.5172(4)
_cell_length_b 28.6755(12)
_cell_length_c 10.6412(4)
_cell_measurement_reflns_used 9904
_cell_measurement_temperature 193(2)
_cell_measurement_theta_max 53.83
_cell_measurement_theta_min 4.51
_cell_volume 3202.4(2)
_computing_cell_refinement 'Bruker SMART'
_computing_data_collection 'Bruker SMART'
_computing_data_reduction 'Bruker SAINT'
_computing_molecular_graphics 'Olex2 (Dolomanov et al., 2009)'
_computing_publication_material 'Olex2 (Dolomanov et al., 2009)'
_computing_structure_refinement 'ShelXL (Sheldrick, 2015)'
_computing_structure_solution 'olex2.solve (Bourhis et al., 2015)'
_diffrn_ambient_temperature 192.95
_diffrn_measured_fraction_theta_full 0.993
_diffrn_measured_fraction_theta_max 0.993
_diffrn_measurement_device_type 'CCD area detector'
_diffrn_measurement_method 'phi and omega scans'
_diffrn_radiation_monochromator graphite
_diffrn_radiation_type MoK\a
_diffrn_radiation_wavelength 0.71073
_diffrn_reflns_av_R_equivalents 0.0510
_diffrn_reflns_av_unetI/netI 0.0396
_diffrn_reflns_Laue_measured_fraction_full 0.993
_diffrn_reflns_Laue_measured_fraction_max 0.993
_diffrn_reflns_limit_h_max 12
_diffrn_reflns_limit_h_min -12
_diffrn_reflns_limit_k_max 34
_diffrn_reflns_limit_k_min -33
_diffrn_reflns_limit_l_max 12
_diffrn_reflns_limit_l_min -11
_diffrn_reflns_number 28891
_diffrn_reflns_point_group_measured_fraction_full 0.993
_diffrn_reflns_point_group_measured_fraction_max 0.993
_diffrn_reflns_theta_full 24.999
_diffrn_reflns_theta_max 24.999
_diffrn_reflns_theta_min 2.387
_exptl_absorpt_coefficient_mu 2.403
_exptl_absorpt_correction_T_max 0.6450
_exptl_absorpt_correction_T_min 0.5325
_exptl_absorpt_correction_type multi-scan
_exptl_absorpt_process_details sadabs
_exptl_crystal_colour yellow
_exptl_crystal_colour_primary yellow
_exptl_crystal_density_diffrn 1.672
_exptl_crystal_density_method 'not measured'
_exptl_crystal_description block
_exptl_crystal_F_000 1620
_exptl_crystal_size_max 0.3
_exptl_crystal_size_mid 0.2
_exptl_crystal_size_min 0.2
_refine_diff_density_max 0.925
_refine_diff_density_min -0.932
_refine_diff_density_rms 0.124
_refine_ls_extinction_method none
_refine_ls_goodness_of_fit_ref 1.104
_refine_ls_hydrogen_treatment mixed
_refine_ls_matrix_type full
_refine_ls_number_parameters 440
_refine_ls_number_reflns 5609
_refine_ls_number_restraints 2
_refine_ls_restrained_S_all 1.104
_refine_ls_R_factor_all 0.0461
_refine_ls_R_factor_gt 0.0377
_refine_ls_shift/su_max 0.000
_refine_ls_shift/su_mean 0.000
_refine_ls_structure_factor_coef Fsqd
_refine_ls_weighting_details 'w=1/[\s^2^(Fo^2^)+(0.0219P)^2^+23.1576P] where P=(Fo^2^+2Fc^2^)/3'
_refine_ls_weighting_scheme calc
_refine_ls_wR_factor_gt 0.0957
_refine_ls_wR_factor_ref 0.0993
_reflns_Friedel_coverage 0.000
_reflns_number_gt 4816
_reflns_number_total 5609
_reflns_threshold_expression 'I > 2\s(I)'
_cod_data_source_file d0dt03854g2.cif
_cod_data_source_block m_CCDC2
_cod_depositor_comments 'Adding full bibliography for 7705956--7705959.cif.'
_cod_database_code 7705959
_shelx_shelxl_version_number 2018/3
_shelx_space_group_comment
;
The symmetry employed for this shelxl refinement is uniquely defined
by the following loop, which should always be used as a source of
symmetry information in preference to the above space-group names.
They are only intended as comments.
;
_shelx_estimated_absorpt_t_max 0.645
_shelx_estimated_absorpt_t_min 0.533
_olex2_refinement_description
;
1. Fixed Uiso
 At 1.2 times of:
  All C(H) groups
 At 1.5 times of:
  All C(H,H,H) groups
2. Restrained distances
 O13-H13B
 0.82 with sigma of 0.02
 O13-H13A
 0.82 with sigma of 0.02
3.a Aromatic/amide H refined with riding coordinates:
 C1(H1), C3(H3), C7(H7), C10(H10), C12(H12), C16(H16), C19(H19), C21(H21),
 C25(H25)
3.b Idealised Me refined as rotating group:
 C8(H8A,H8B,H8C), C9(H9A,H9B,H9C), C17(H17A,H17B,H17C), C18(H18A,H18B,H18C),
 C26(H26A,H26B,H26C), C27(H27A,H27B,H27C), C28(H28A,H28B,H28C), C30(H30A,H30B,
 H30C)
;
_olex2_submission_special_instructions 'No special instructions were received'

loop_
_space_group_symop_operation_xyz
'x, y, z'
'-x+1/2, y+1/2, -z+1/2'
'-x, -y, -z'
'x-1/2, -y-1/2, z-1/2'

loop_
_atom_site_label
_atom_site_type_symbol
_atom_site_fract_x
_atom_site_fract_y
_atom_site_fract_z
_atom_site_U_iso_or_equiv
_atom_site_adp_type
_atom_site_occupancy
_atom_site_site_symmetry_order
_atom_site_calc_flag
_atom_site_refinement_flags_posn
_atom_site_refinement_flags_adp
_atom_site_refinement_flags_occupancy
_atom_site_disorder_assembly
_atom_site_disorder_group
C1 C 0.2851(5) 0.0181(2) 0.5889(5) 0.0217(12) Uani 1 1 d . . . . .
H1 H 0.297203 -0.008680 0.640755 0.026 Uiso 1 1 calc R . . . .
C2 C 0.3189(5) 0.01388(19) 0.4580(5) 0.0177(12) Uani 1 1 d . . . . .
C3 C 0.3069(5) 0.05212(19) 0.3758(5) 0.0171(11) Uani 1 1 d . . . . .
H3 H 0.271027 0.080676 0.401683 0.021 Uiso 1 1 calc R . . . .
C4 C 0.3486(5) 0.04706(18) 0.2562(5) 0.0144(11) Uani 1 1 d . . . . .
C5 C 0.4068(5) 0.00598(18) 0.2191(5) 0.0149(11) Uani 1 1 d . . . . .
C6 C 0.4143(5) -0.03192(19) 0.3021(5) 0.0159(11) Uani 1 1 d . . . . .
C7 C 0.3715(5) -0.02829(19) 0.4208(5) 0.0187(12) Uani 1 1 d . . . . .
H7 H 0.377514 -0.054082 0.476902 0.022 Uiso 1 1 calc R . . . .
C8 C 0.4844(7) -0.1116(2) 0.3309(6) 0.0284(14) Uani 1 1 d . . . . .
H8A H 0.538838 -0.103496 0.405937 0.043 Uiso 1 1 calc GR . . . .
H8B H 0.524514 -0.136703 0.284972 0.043 Uiso 1 1 calc GR . . . .
H8C H 0.401191 -0.122151 0.356317 0.043 Uiso 1 1 calc GR . . . .
C9 C 0.2278(6) 0.1080(2) 0.1507(6) 0.0308(15) Uani 1 1 d . . . . .
H9A H 0.155907 0.087363 0.127376 0.046 Uiso 1 1 calc GR . . . .
H9B H 0.235317 0.131618 0.084937 0.046 Uiso 1 1 calc GR . . . .
H9C H 0.213445 0.123468 0.230734 0.046 Uiso 1 1 calc GR . . . .
C10 C 0.7197(7) 0.3012(2) -0.0722(6) 0.0358(16) Uani 1 1 d . . . . .
H10 H 0.805098 0.296483 -0.093541 0.043 Uiso 1 1 calc R . . . .
C11 C 0.6423(6) 0.2598(2) -0.0558(6) 0.0286(14) Uani 1 1 d . . . . .
C12 C 0.6972(6) 0.2161(2) -0.0767(6) 0.0265(14) Uani 1 1 d . . . . .
H12 H 0.783240 0.213736 -0.097977 0.032 Uiso 1 1 calc R . . . .
C13 C 0.6239(6) 0.17711(19) -0.0656(5) 0.0217(12) Uani 1 1 d . . . . .
C14 C 0.4962(5) 0.17926(19) -0.0382(5) 0.0188(12) Uani 1 1 d . . . . .
C15 C 0.4445(6) 0.2235(2) -0.0110(6) 0.0238(13) Uani 1 1 d . . . . .
C16 C 0.5175(6) 0.2629(2) -0.0215(6) 0.0285(14) Uani 1 1 d . . . . .
H16 H 0.482162 0.292587 -0.005070 0.034 Uiso 1 1 calc R . . . .
C17 C 0.2668(7) 0.2655(2) 0.0576(8) 0.047(2) Uani 1 1 d . . . . .
H17A H 0.318942 0.279134 0.127970 0.071 Uiso 1 1 calc GR . . . .
H17B H 0.180246 0.260091 0.083363 0.071 Uiso 1 1 calc GR . . . .
H17C H 0.263701 0.286996 -0.014152 0.071 Uiso 1 1 calc GR . . . .
C18 C 0.7884(6) 0.1246(2) -0.1226(8) 0.0399(18) Uani 1 1 d . . . . .
H18A H 0.797937 0.143690 -0.197723 0.060 Uiso 1 1 calc GR . . . .
H18B H 0.799225 0.091595 -0.143715 0.060 Uiso 1 1 calc GR . . . .
H18C H 0.853047 0.133588 -0.056616 0.060 Uiso 1 1 calc GR . . . .
C19 C 0.9448(6) 0.1028(2) 0.5226(6) 0.0270(14) Uani 1 1 d . . . . .
H19 H 1.026585 0.090058 0.544590 0.032 Uiso 1 1 calc R . . . .
C20 C 0.8861(6) 0.0911(2) 0.3981(5) 0.0222(13) Uani 1 1 d . . . . .
C21 C 0.9457(5) 0.0587(2) 0.3226(6) 0.0234(13) Uani 1 1 d . . . . .
H21 H 1.026375 0.046161 0.350099 0.028 Uiso 1 1 calc R . . . .
C22 C 0.8878(5) 0.0452(2) 0.2090(5) 0.0202(12) Uani 1 1 d . . . . .
C23 C 0.7673(5) 0.06303(19) 0.1668(5) 0.0183(12) Uani 1 1 d . . . . .
C24 C 0.7132(5) 0.09699(19) 0.2431(5) 0.0179(12) Uani 1 1 d . . . . .
C25 C 0.7693(5) 0.1104(2) 0.3566(5) 0.0197(12) Uani 1 1 d . . . . .
H25 H 0.729136 0.132658 0.406832 0.024 Uiso 1 1 calc R . . . .
C26 C 1.0337(6) -0.0170(2) 0.1773(7) 0.0361(16) Uani 1 1 d . . . . .
H26A H 1.108648 0.001276 0.206446 0.054 Uiso 1 1 calc GR . . . .
H26B H 1.056772 -0.038625 0.111244 0.054 Uiso 1 1 calc GR . . . .
H26C H 1.002819 -0.034667 0.248026 0.054 Uiso 1 1 calc GR . . . .
C27 C 0.5393(6) 0.1503(2) 0.2581(6) 0.0272(14) Uani 1 1 d . . . . .
H27A H 0.518558 0.140081 0.342264 0.041 Uiso 1 1 calc GR . . . .
H27B H 0.461293 0.160391 0.210388 0.041 Uiso 1 1 calc GR . . . .
H27C H 0.599725 0.176268 0.265637 0.041 Uiso 1 1 calc GR . . . .
C28 C 0.6642(8) 0.3386(3) 0.2745(8) 0.059(2) Uani 1 1 d . . . . .
H28A H 0.612177 0.366099 0.252341 0.088 Uiso 1 1 calc GR . . . .
H28B H 0.710154 0.328928 0.201671 0.088 Uiso 1 1 calc GR . . . .
H28C H 0.725577 0.346264 0.344803 0.088 Uiso 1 1 calc GR . . . .
C29 C 0.5835(7) 0.3013(3) 0.3109(7) 0.048(2) Uani 1 1 d . . . . .
C30 C 0.4578(16) 0.3106(4) 0.6691(12) 0.120(5) Uani 1 1 d . . . . .
H30A H 0.508633 0.318078 0.747013 0.179 Uiso 1 1 calc GR . . . .
H30B H 0.375961 0.326985 0.668326 0.179 Uiso 1 1 calc GR . . . .
H30C H 0.503852 0.320522 0.596533 0.179 Uiso 1 1 calc GR . . . .
C31 C 0.4354(13) 0.2601(4) 0.6624(11) 0.087(3) Uani 1 1 d . . . . .
Dy1 Dy 0.50546(3) 0.06939(2) -0.00796(2) 0.01789(10) Uani 1 1 d . . . . .
N1 N 0.5186(8) 0.2725(3) 0.3393(8) 0.073(2) Uani 1 1 d . . . . .
N2 N 0.4263(13) 0.2203(4) 0.6519(12) 0.129(5) Uani 1 1 d . . . . .
O1 O 0.2429(4) 0.05275(14) 0.6372(4) 0.0259(9) Uani 1 1 d . . . . .
O2 O 0.4676(4) -0.07120(12) 0.2505(3) 0.0205(8) Uani 1 1 d . . . . .
O3 O 0.3428(3) 0.08127(12) 0.1640(3) 0.0166(8) Uani 1 1 d . . . . .
O4 O 0.4537(3) 0.00297(12) 0.1074(3) 0.0157(8) Uani 1 1 d . . . . .
O5 O 0.6845(5) 0.34095(16) -0.0610(5) 0.0481(14) Uani 1 1 d . . . . .
O6 O 0.3211(4) 0.22252(14) 0.0223(4) 0.0317(10) Uani 1 1 d . . . . .
O7 O 0.6646(4) 0.13156(13) -0.0786(4) 0.0232(9) Uani 1 1 d . . . . .
O8 O 0.4278(4) 0.14087(12) -0.0335(4) 0.0182(8) Uani 1 1 d . . . . .
O9 O 0.8987(5) 0.12724(16) 0.5995(4) 0.0356(11) Uani 1 1 d . . . . .
O10 O 0.5956(4) 0.11201(13) 0.1932(4) 0.0211(9) Uani 1 1 d . . . . .
O11 O 0.9356(4) 0.01372(15) 0.1280(4) 0.0268(10) Uani 1 1 d . . . . .
O12 O 0.7056(4) 0.04743(13) 0.0641(4) 0.0199(8) Uani 1 1 d . . . . .
O13 O 0.2994(4) 0.04946(15) -0.0990(4) 0.0211(9) Uani 1 1 d D . . . .
H13A H 0.278(5) 0.0233(10) -0.083(5) 0.005(14) Uiso 1 1 d D . . . .
H13B H 0.287(7) 0.052(2) -0.174(2) 0.04(2) Uiso 1 1 d D . . . .

loop_
_atom_site_aniso_label
_atom_site_aniso_U_11
_atom_site_aniso_U_22
_atom_site_aniso_U_33
_atom_site_aniso_U_23
_atom_site_aniso_U_13
_atom_site_aniso_U_12
C1 0.022(3) 0.025(3) 0.018(3) 0.004(2) 0.001(2) 0.001(3)
C2 0.017(3) 0.020(3) 0.016(3) -0.001(2) 0.003(2) -0.003(2)
C3 0.017(3) 0.016(3) 0.019(3) -0.003(2) 0.001(2) 0.003(2)
C4 0.013(3) 0.014(3) 0.016(3) 0.003(2) -0.002(2) -0.001(2)
C5 0.014(3) 0.016(3) 0.014(3) -0.003(2) -0.001(2) -0.003(2)
C6 0.016(3) 0.014(3) 0.018(3) -0.002(2) 0.001(2) -0.001(2)
C7 0.021(3) 0.018(3) 0.017(3) 0.003(2) 0.000(2) -0.002(2)
C8 0.046(4) 0.012(3) 0.027(3) 0.006(2) 0.004(3) 0.005(3)
C9 0.034(4) 0.029(4) 0.030(3) 0.010(3) 0.008(3) 0.020(3)
C10 0.046(4) 0.022(4) 0.040(4) 0.000(3) 0.010(3) -0.010(3)
C11 0.036(4) 0.016(3) 0.033(3) 0.002(3) 0.004(3) -0.006(3)
C12 0.029(3) 0.021(3) 0.031(3) 0.000(3) 0.008(3) -0.003(3)
C13 0.030(3) 0.013(3) 0.023(3) 0.000(2) 0.003(3) 0.003(2)
C14 0.026(3) 0.014(3) 0.016(3) 0.001(2) 0.002(2) 0.003(2)
C15 0.031(3) 0.015(3) 0.026(3) -0.003(2) 0.001(3) 0.003(3)
C16 0.039(4) 0.017(3) 0.030(3) -0.006(3) 0.004(3) 0.003(3)
C17 0.033(4) 0.029(4) 0.080(6) -0.015(4) 0.007(4) 0.010(3)
C18 0.031(4) 0.024(4) 0.068(5) -0.001(3) 0.020(4) 0.002(3)
C19 0.026(3) 0.023(3) 0.031(3) 0.007(3) -0.004(3) -0.006(3)
C20 0.025(3) 0.021(3) 0.020(3) -0.002(2) -0.002(2) -0.008(3)
C21 0.017(3) 0.023(3) 0.030(3) 0.002(3) -0.001(2) -0.002(2)
C22 0.016(3) 0.021(3) 0.025(3) 0.000(2) 0.003(2) -0.002(2)
C23 0.018(3) 0.015(3) 0.021(3) 0.004(2) 0.003(2) -0.004(2)
C24 0.019(3) 0.014(3) 0.021(3) 0.004(2) 0.001(2) -0.003(2)
C25 0.021(3) 0.018(3) 0.020(3) 0.000(2) 0.004(2) 0.000(2)
C26 0.030(4) 0.034(4) 0.044(4) -0.006(3) -0.001(3) 0.016(3)
C27 0.028(3) 0.024(3) 0.028(3) -0.008(3) -0.002(3) 0.012(3)
C28 0.053(5) 0.070(6) 0.052(5) 0.017(4) -0.016(4) -0.017(5)
C29 0.032(4) 0.069(6) 0.043(4) 0.000(4) -0.006(3) 0.010(4)
C30 0.182(15) 0.083(9) 0.091(9) -0.006(7) -0.021(9) 0.034(10)
C31 0.109(10) 0.068(8) 0.082(8) 0.010(6) -0.011(7) -0.004(7)
Dy1 0.02178(15) 0.01323(15) 0.01858(15) 0.00001(11) 0.00078(10) 0.00183(12)
N1 0.053(5) 0.086(6) 0.081(6) 0.012(5) 0.009(4) -0.012(5)
N2 0.156(12) 0.085(8) 0.138(11) 0.030(8) -0.046(9) -0.025(8)
O1 0.037(2) 0.025(2) 0.016(2) -0.0020(17) 0.0042(18) 0.0043(19)
O2 0.033(2) 0.0100(19) 0.0192(19) 0.0038(16) 0.0037(17) 0.0075(17)
O3 0.0190(19) 0.0148(19) 0.0161(18) 0.0038(15) 0.0021(15) 0.0068(15)
O4 0.024(2) 0.0122(18) 0.0113(18) -0.0001(14) 0.0023(15) 0.0023(16)
O5 0.070(4) 0.018(3) 0.058(3) 0.001(2) 0.017(3) -0.010(2)
O6 0.026(2) 0.016(2) 0.054(3) -0.001(2) 0.006(2) 0.0043(18)
O7 0.023(2) 0.014(2) 0.033(2) -0.0002(17) 0.0081(18) 0.0030(17)
O8 0.024(2) 0.0072(19) 0.024(2) 0.0019(15) 0.0005(17) 0.0029(15)
O9 0.044(3) 0.039(3) 0.024(2) -0.008(2) -0.003(2) 0.002(2)
O10 0.023(2) 0.016(2) 0.024(2) -0.0059(16) -0.0037(17) 0.0070(17)
O11 0.023(2) 0.030(2) 0.027(2) -0.0057(18) -0.0029(18) 0.0114(18)
O12 0.021(2) 0.016(2) 0.022(2) -0.0043(16) -0.0021(17) 0.0006(16)
O13 0.026(2) 0.018(2) 0.018(2) 0.0015(18) -0.0005(18) -0.0005(18)

loop_
_atom_type_symbol
_atom_type_description
_atom_type_scat_dispersion_real
_atom_type_scat_dispersion_imag
_atom_type_scat_source
C C 0.0033 0.0016 'International Tables Vol C Tables 4.2.6.8 and 6.1.1.4'
H H 0.0000 0.0000 'International Tables Vol C Tables 4.2.6.8 and 6.1.1.4'
N N 0.0061 0.0033 'International Tables Vol C Tables 4.2.6.8 and 6.1.1.4'
O O 0.0106 0.0060 'International Tables Vol C Tables 4.2.6.8 and 6.1.1.4'
Dy Dy -0.1892 4.4098 'International Tables Vol C Tables 4.2.6.8 and 6.1.1.4'

loop_
_geom_angle_atom_site_label_1
_geom_angle_atom_site_label_2
_geom_angle_atom_site_label_3
_geom_angle
_geom_angle_site_symmetry_1
_geom_angle_site_symmetry_3
_geom_angle_publ_flag
C2 C1 H1 117.0 . . ?
O1 C1 H1 117.0 . . ?
O1 C1 C2 126.0(5) . . ?
C3 C2 C1 120.7(5) . . ?
C7 C2 C1 117.8(5) . . ?
C7 C2 C3 121.4(5) . . ?
C2 C3 H3 120.9 . . ?
C4 C3 C2 118.1(5) . . ?
C4 C3 H3 120.9 . . ?
C3 C4 C5 121.4(5) . . ?
C3 C4 O3 125.2(5) . . ?
O3 C4 C5 113.4(4) . . ?
C4 C5 C6 119.0(5) . . ?
O4 C5 C4 120.4(5) . . ?
O4 C5 C6 120.6(5) . . ?
C7 C6 C5 120.9(5) . . ?
C7 C6 O2 126.2(5) . . ?
O2 C6 C5 112.9(4) . . ?
C2 C7 H7 120.5 . . ?
C6 C7 C2 119.1(5) . . ?
C6 C7 H7 120.5 . . ?
H8A C8 H8B 109.5 . . ?
H8A C8 H8C 109.5 . . ?
H8B C8 H8C 109.5 . . ?
O2 C8 H8A 109.5 . . ?
O2 C8 H8B 109.5 . . ?
O2 C8 H8C 109.5 . . ?
H9A C9 H9B 109.5 . . ?
H9A C9 H9C 109.5 . . ?
H9B C9 H9C 109.5 . . ?
O3 C9 H9A 109.5 . . ?
O3 C9 H9B 109.5 . . ?
O3 C9 H9C 109.5 . . ?
C11 C10 H10 117.3 . . ?
O5 C10 H10 117.3 . . ?
O5 C10 C11 125.5(7) . . ?
C12 C11 C10 118.0(6) . . ?
C16 C11 C10 121.7(6) . . ?
C16 C11 C12 120.4(6) . . ?
C11 C12 H12 120.8 . . ?
C13 C12 C11 118.5(6) . . ?
C13 C12 H12 120.8 . . ?
C12 C13 C14 122.5(5) . . ?
C12 C13 O7 125.7(5) . . ?
O7 C13 C14 111.8(5) . . ?
C13 C14 C15 118.0(5) . . ?
O8 C14 C13 120.5(5) . . ?
O8 C14 C15 121.5(5) . . ?
C16 C15 C14 119.7(6) . . ?
O6 C15 C14 114.6(5) . . ?
O6 C15 C16 125.7(5) . . ?
C11 C16 H16 119.6 . . ?
C15 C16 C11 120.8(6) . . ?
C15 C16 H16 119.6 . . ?
H17A C17 H17B 109.5 . . ?
H17A C17 H17C 109.5 . . ?
H17B C17 H17C 109.5 . . ?
O6 C17 H17A 109.5 . . ?
O6 C17 H17B 109.5 . . ?
O6 C17 H17C 109.5 . . ?
H18A C18 H18B 109.5 . . ?
H18A C18 H18C 109.5 . . ?
H18B C18 H18C 109.5 . . ?
O7 C18 H18A 109.5 . . ?
O7 C18 H18B 109.5 . . ?
O7 C18 H18C 109.5 . . ?
C20 C19 H19 117.1 . . ?
O9 C19 H19 117.1 . . ?
O9 C19 C20 125.8(6) . . ?
C21 C20 C19 119.5(5) . . ?
C25 C20 C19 120.5(5) . . ?
C25 C20 C21 120.0(5) . . ?
C20 C21 H21 119.9 . . ?
C22 C21 C20 120.2(5) . . ?
C22 C21 H21 119.9 . . ?
C21 C22 C23 120.9(5) . . ?
O11 C22 C21 125.6(5) . . ?
O11 C22 C23 113.5(5) . . ?
C24 C23 C22 117.0(5) . . ?
O12 C23 C22 121.7(5) . . ?
O12 C23 C24 121.2(5) . . ?
C25 C24 C23 122.4(5) . . ?
C25 C24 O10 125.2(5) . . ?
O10 C24 C23 112.2(5) . . ?
C20 C25 H25 120.3 . . ?
C24 C25 C20 119.4(5) . . ?
C24 C25 H25 120.3 . . ?
H26A C26 H26B 109.5 . . ?
H26A C26 H26C 109.5 . . ?
H26B C26 H26C 109.5 . . ?
O11 C26 H26A 109.5 . . ?
O11 C26 H26B 109.5 . . ?
O11 C26 H26C 109.5 . . ?
H27A C27 H27B 109.5 . . ?
H27A C27 H27C 109.5 . . ?
H27B C27 H27C 109.5 . . ?
O10 C27 H27A 109.5 . . ?
O10 C27 H27B 109.5 . . ?
O10 C27 H27C 109.5 . . ?
H28A C28 H28B 109.5 . . ?
H28A C28 H28C 109.5 . . ?
H28B C28 H28C 109.5 . . ?
C29 C28 H28A 109.5 . . ?
C29 C28 H28B 109.5 . . ?
C29 C28 H28C 109.5 . . ?
N1 C29 C28 179.0(9) . . ?
H30A C30 H30B 109.5 . . ?
H30A C30 H30C 109.5 . . ?
H30B C30 H30C 109.5 . . ?
C31 C30 H30A 109.5 . . ?
C31 C30 H30B 109.5 . . ?
C31 C30 H30C 109.5 . . ?
N2 C31 C30 174.6(17) . . ?
O2 Dy1 Dy1 93.84(8) 3_655 3_655 ?
O3 Dy1 Dy1 94.51(8) . 3_655 ?
O3 Dy1 O2 143.91(12) . 3_655 ?
O4 Dy1 Dy1 32.83(8) . 3_655 ?
O4 Dy1 Dy1 32.33(8) 3_655 3_655 ?
O4 Dy1 O2 62.90(11) 3_655 3_655 ?
O4 Dy1 O2 125.12(12) . 3_655 ?
O4 Dy1 O3 63.54(11) . . ?
O4 Dy1 O3 124.83(12) 3_655 . ?
O4 Dy1 O4 65.16(14) . 3_655 ?
O4 Dy1 O7 152.36(13) . . ?
O4 Dy1 O7 109.41(12) 3_655 . ?
O4 Dy1 O10 92.03(12) . . ?
O4 Dy1 O10 135.36(12) 3_655 . ?
O4 Dy1 O13 78.23(13) 3_655 . ?
O4 Dy1 O13 77.44(13) . . ?
O7 Dy1 Dy1 136.11(8) . 3_655 ?
O7 Dy1 O2 65.57(12) . 3_655 ?
O7 Dy1 O3 125.43(12) . . ?
O7 Dy1 O10 72.94(13) . . ?
O8 Dy1 Dy1 156.51(10) . 3_655 ?
O8 Dy1 O2 85.62(12) . 3_655 ?
O8 Dy1 O3 73.24(12) . . ?
O8 Dy1 O4 135.87(13) . . ?
O8 Dy1 O4 145.81(13) . 3_655 ?
O8 Dy1 O7 64.41(13) . . ?
O8 Dy1 O10 77.13(13) . . ?
O8 Dy1 O12 128.40(14) . . ?
O8 Dy1 O13 81.59(14) . . ?
O10 Dy1 Dy1 116.48(9) . 3_655 ?
O10 Dy1 O2 138.50(12) . 3_655 ?
O10 Dy1 O3 65.16(12) . . ?
O12 Dy1 Dy1 74.84(9) . 3_655 ?
O12 Dy1 O2 100.40(13) . 3_655 ?
O12 Dy1 O3 115.67(12) . . ?
O12 Dy1 O4 73.73(13) . 3_655 ?
O12 Dy1 O4 80.82(13) . . ?
O12 Dy1 O7 71.83(13) . . ?
O12 Dy1 O10 64.69(12) . . ?
O12 Dy1 O13 149.82(14) . . ?
O13 Dy1 Dy1 75.53(10) . 3_655 ?
O13 Dy1 O2 75.99(13) . 3_655 ?
O13 Dy1 O3 72.29(13) . . ?
O13 Dy1 O7 129.37(14) . . ?
O13 Dy1 O10 136.26(13) . . ?
C6 O2 C8 117.0(4) . . ?
C6 O2 Dy1 116.5(3) . 3_655 ?
C8 O2 Dy1 125.7(3) . 3_655 ?
C4 O3 C9 116.6(4) . . ?
C4 O3 Dy1 113.8(3) . . ?
C9 O3 Dy1 126.1(3) . . ?
C5 O4 Dy1 123.1(3) . 3_655 ?
C5 O4 Dy1 122.1(3) . . ?
Dy1 O4 Dy1 114.84(14) . 3_655 ?
C15 O6 C17 117.1(5) . . ?
C13 O7 C18 117.4(5) . . ?
C13 O7 Dy1 114.3(3) . . ?
C18 O7 Dy1 128.3(3) . . ?
C14 O8 Dy1 125.4(3) . . ?
C24 O10 C27 116.0(4) . . ?
C24 O10 Dy1 116.1(3) . . ?
C27 O10 Dy1 127.9(3) . . ?
C22 O11 C26 117.5(5) . . ?
C23 O12 Dy1 125.5(3) . . ?
Dy1 O13 H13A 113(4) . . ?
Dy1 O13 H13B 117(5) . . ?
H13A O13 H13B 106(6) . . ?

loop_
_geom_bond_atom_site_label_1
_geom_bond_atom_site_label_2
_geom_bond_distance
_geom_bond_site_symmetry_2
_geom_bond_publ_flag
C1 H1 0.9500 . ?
C1 C2 1.465(7) . ?
C1 O1 1.215(7) . ?
C2 C3 1.403(8) . ?
C2 C7 1.397(8) . ?
C3 H3 0.9500 . ?
C3 C4 1.380(7) . ?
C4 C5 1.397(7) . ?
C4 O3 1.386(6) . ?
C5 C6 1.399(7) . ?
C5 O4 1.319(6) . ?
C6 C7 1.372(7) . ?
C6 O2 1.387(6) . ?
C7 H7 0.9500 . ?
C8 H8A 0.9800 . ?
C8 H8B 0.9800 . ?
C8 H8C 0.9800 . ?
C8 O2 1.445(6) . ?
C9 H9A 0.9800 . ?
C9 H9B 0.9800 . ?
C9 H9C 0.9800 . ?
C9 O3 1.432(7) . ?
C10 H10 0.9500 . ?
C10 C11 1.457(8) . ?
C10 O5 1.208(8) . ?
C11 C12 1.401(8) . ?
C11 C16 1.388(9) . ?
C12 H12 0.9500 . ?
C12 C13 1.368(8) . ?
C13 C14 1.394(8) . ?
C13 O7 1.384(7) . ?
C14 C15 1.418(8) . ?
C14 O8 1.318(7) . ?
C15 C16 1.374(8) . ?
C15 O6 1.367(7) . ?
C16 H16 0.9500 . ?
C17 H17A 0.9800 . ?
C17 H17B 0.9800 . ?
C17 H17C 0.9800 . ?
C17 O6 1.420(7) . ?
C18 H18A 0.9800 . ?
C18 H18B 0.9800 . ?
C18 H18C 0.9800 . ?
C18 O7 1.426(7) . ?
C19 H19 0.9500 . ?
C19 C20 1.464(8) . ?
C19 O9 1.203(8) . ?
C20 C21 1.401(8) . ?
C20 C25 1.392(8) . ?
C21 H21 0.9500 . ?
C21 C22 1.375(8) . ?
C22 C23 1.413(8) . ?
C22 O11 1.365(7) . ?
C23 C24 1.411(8) . ?
C23 O12 1.313(7) . ?
C24 C25 1.364(8) . ?
C24 O10 1.382(7) . ?
C25 H25 0.9500 . ?
C26 H26A 0.9800 . ?
C26 H26B 0.9800 . ?
C26 H26C 0.9800 . ?
C26 O11 1.429(7) . ?
C27 H27A 0.9800 . ?
C27 H27B 0.9800 . ?
C27 H27C 0.9800 . ?
C27 O10 1.443(6) . ?
C28 H28A 0.9800 . ?
C28 H28B 0.9800 . ?
C28 H28C 0.9800 . ?
C28 C29 1.434(12) . ?
C29 N1 1.126(11) . ?
C30 H30A 0.9800 . ?
C30 H30B 0.9800 . ?
C30 H30C 0.9800 . ?
C30 C31 1.469(16) . ?
C31 N2 1.148(14) . ?
Dy1 Dy1 3.9852(5) 3_655 ?
Dy1 O2 2.616(4) 3_655 ?
Dy1 O3 2.607(3) . ?
Dy1 O4 2.381(3) 3_655 ?
Dy1 O4 2.349(4) . ?
Dy1 O7 2.590(4) . ?
Dy1 O8 2.217(3) . ?
Dy1 O10 2.591(4) . ?
Dy1 O12 2.281(4) . ?
Dy1 O13 2.385(4) . ?
O13 H13A 0.81(2) . ?
O13 H13B 0.81(2) . ?

loop_
_geom_torsion_atom_site_label_1
_geom_torsion_atom_site_label_2
_geom_torsion_atom_site_label_3
_geom_torsion_atom_site_label_4
_geom_torsion
_geom_torsion_site_symmetry_1
_geom_torsion_site_symmetry_2
_geom_torsion_site_symmetry_3
_geom_torsion_site_symmetry_4
_geom_torsion_publ_flag
C1 C2 C3 C4 175.5(5) . . . . ?
C1 C2 C7 C6 -174.4(5) . . . . ?
C2 C3 C4 C5 -3.0(8) . . . . ?
C2 C3 C4 O3 179.7(5) . . . . ?
C3 C2 C7 C6 1.3(8) . . . . ?
C3 C4 C5 C6 4.8(8) . . . . ?
C3 C4 C5 O4 -175.4(5) . . . . ?
C3 C4 O3 C9 -42.3(7) . . . . ?
C3 C4 O3 Dy1 157.4(4) . . . . ?
C4 C5 C6 C7 -3.5(8) . . . . ?
C4 C5 C6 O2 176.5(5) . . . . ?
C4 C5 O4 Dy1 20.5(6) . . . . ?
C4 C5 O4 Dy1 -160.1(4) . . . 3_655 ?
C5 C4 O3 C9 140.1(5) . . . . ?
C5 C4 O3 Dy1 -20.1(5) . . . . ?
C5 C6 C7 C2 0.5(8) . . . . ?
C5 C6 O2 C8 177.5(5) . . . . ?
C5 C6 O2 Dy1 -11.9(6) . . . 3_655 ?
C6 C5 O4 Dy1 19.7(6) . . . 3_655 ?
C6 C5 O4 Dy1 -159.6(4) . . . . ?
C7 C2 C3 C4 0.0(8) . . . . ?
C7 C6 O2 C8 -2.6(8) . . . . ?
C7 C6 O2 Dy1 168.0(4) . . . 3_655 ?
C10 C11 C12 C13 -177.8(6) . . . . ?
C10 C11 C16 C15 177.6(6) . . . . ?
C11 C12 C13 C14 1.9(9) . . . . ?
C11 C12 C13 O7 -177.5(6) . . . . ?
C12 C11 C16 C15 -1.9(10) . . . . ?
C12 C13 C14 C15 -5.2(9) . . . . ?
C12 C13 C14 O8 177.2(5) . . . . ?
C12 C13 O7 C18 -8.4(9) . . . . ?
C12 C13 O7 Dy1 168.9(5) . . . . ?
C13 C14 C15 C16 4.8(8) . . . . ?
C13 C14 C15 O6 -176.3(5) . . . . ?
C13 C14 O8 Dy1 19.8(7) . . . . ?
C14 C13 O7 C18 172.1(5) . . . . ?
C14 C13 O7 Dy1 -10.6(6) . . . . ?
C14 C15 C16 C11 -1.4(9) . . . . ?
C14 C15 O6 C17 176.5(6) . . . . ?
C15 C14 O8 Dy1 -157.7(4) . . . . ?
C16 C11 C12 C13 1.7(9) . . . . ?
C16 C15 O6 C17 -4.7(9) . . . . ?
C19 C20 C21 C22 175.9(5) . . . . ?
C19 C20 C25 C24 -176.5(5) . . . . ?
C20 C21 C22 C23 -0.7(9) . . . . ?
C20 C21 C22 O11 -179.3(5) . . . . ?
C21 C20 C25 C24 1.0(8) . . . . ?
C21 C22 C23 C24 3.3(8) . . . . ?
C21 C22 C23 O12 -173.9(5) . . . . ?
C21 C22 O11 C26 18.3(8) . . . . ?
C22 C23 C24 C25 -4.0(8) . . . . ?
C22 C23 C24 O10 -180.0(5) . . . . ?
C22 C23 O12 Dy1 175.7(4) . . . . ?
C23 C22 O11 C26 -160.4(5) . . . . ?
C23 C24 C25 C20 1.9(8) . . . . ?
C23 C24 O10 C27 -173.7(5) . . . . ?
C23 C24 O10 Dy1 4.9(5) . . . . ?
C24 C23 O12 Dy1 -1.4(7) . . . . ?
C25 C20 C21 C22 -1.6(9) . . . . ?
C25 C24 O10 C27 10.4(8) . . . . ?
C25 C24 O10 Dy1 -170.9(4) . . . . ?
O1 C1 C2 C3 1.5(9) . . . . ?
O1 C1 C2 C7 177.2(6) . . . . ?
O2 C6 C7 C2 -179.4(5) . . . . ?
O3 C4 C5 C6 -177.6(5) . . . . ?
O3 C4 C5 O4 2.2(7) . . . . ?
O4 C5 C6 C7 176.7(5) . . . . ?
O4 C5 C6 O2 -3.4(7) . . . . ?
O5 C10 C11 C12 177.8(7) . . . . ?
O5 C10 C11 C16 -1.7(11) . . . . ?
O6 C15 C16 C11 179.8(6) . . . . ?
O7 C13 C14 C15 174.4(5) . . . . ?
O7 C13 C14 O8 -3.2(7) . . . . ?
O8 C14 C15 C16 -177.6(5) . . . . ?
O8 C14 C15 O6 1.3(8) . . . . ?
O9 C19 C20 C21 -174.2(6) . . . . ?
O9 C19 C20 C25 3.3(9) . . . . ?
O10 C24 C25 C20 177.3(5) . . . . ?
O11 C22 C23 C24 -177.9(5) . . . . ?
O11 C22 C23 O12 4.9(8) . . . . ?
O12 C23 C24 C25 173.2(5) . . . . ?
O12 C23 C24 O10 -2.8(7) . . . . ?
